data_1573368
loop_
_publ_author_name
'Sharma, Mahendra K.'
'W\"olper, Christoph'
'Siera, Hannah'
'Haberhauer, Gebhard'
'Schulz, Stephan'

_publ_section_title
;
 Synthesis and reactivity of a six-membered heterocyclic
 1,3-diphosphaallene
;
_journal_name_full 'Chemical Science'
_journal_paper_doi 10.1039/D4SC06371F
_journal_year 2024
_chemical_formula_sum 'C59 H82 Ga2 N4 O P2'
_chemical_formula_weight 1064.66
_space_group_crystal_system monoclinic
_space_group_IT_number 14
_space_group_name_Hall '-P 2ybc'
_space_group_name_H-M_alt 'P 1 21/c 1'
_atom_sites_solution_hydrogens geom
_atom_sites_solution_primary direct
_atom_sites_solution_secondary difmap
_audit_creation_method SHELXL-2017/1
_audit_update_record
;
2024-06-12 deposited with the CCDC.	2024-11-28 downloaded from the CCDC.
;
_cell_angle_alpha 90
_cell_angle_beta 96.3710(11)
_cell_angle_gamma 90
_cell_formula_units_Z 4
_cell_length_a 23.5423(10)
_cell_length_b 13.8181(6)
_cell_length_c 17.4303(8)
_cell_measurement_reflns_used 9463
_cell_measurement_temperature 100(2)
_cell_measurement_theta_max 80.19
_cell_measurement_theta_min 3.71
_cell_volume 5635.2(4)
_computing_cell_refinement 'Bruker APEX3(v2017.3-0)'
_computing_data_collection 'Bruker APEX3(v2017.3-0)'
_computing_data_reduction 'Bruker APEX3(v2017.3-0)'
_computing_molecular_graphics 'ORTEP/PLATON (Spek)'
_computing_publication_material 'BRUKER AXS SHELXTL (c) 2008 / Vers. 2008/4'
_computing_structure_refinement 'SHELXL-2017/1 (Sheldrick, 2017)'
_computing_structure_solution 'Bruker APEX3(v2017.3-0)'
_diffrn_ambient_temperature 100(2)
_diffrn_detector_area_resol_mean 7.3910
_diffrn_measured_fraction_theta_full 1.000
_diffrn_measured_fraction_theta_max 0.992
_diffrn_measurement_device_type 'Bruker D8 Venture (Photon II detector)'
_diffrn_measurement_method 'Data collection strategy APEX 3/Queen'
_diffrn_radiation_monochromator 'multilayer mirror'
_diffrn_radiation_type CuK\a
_diffrn_radiation_wavelength 1.54178
_diffrn_reflns_av_R_equivalents 0.0254
_diffrn_reflns_av_unetI/netI 0.0095
_diffrn_reflns_Laue_measured_fraction_full 1.000
_diffrn_reflns_Laue_measured_fraction_max 0.992
_diffrn_reflns_limit_h_max 25
_diffrn_reflns_limit_h_min -29
_diffrn_reflns_limit_k_max 17
_diffrn_reflns_limit_k_min -17
_diffrn_reflns_limit_l_max 22
_diffrn_reflns_limit_l_min -22
_diffrn_reflns_number 210810
_diffrn_reflns_point_group_measured_fraction_full 1.000
_diffrn_reflns_point_group_measured_fraction_max 0.992
_diffrn_reflns_theta_full 67.679
_diffrn_reflns_theta_max 80.782
_diffrn_reflns_theta_min 3.715
_diffrn_source 'micro-focus sealed tube'
_diffrn_source_type 'INCOATEC I\mS 3.0'
_exptl_absorpt_coefficient_mu 2.023
_exptl_absorpt_correction_T_max 0.75
_exptl_absorpt_correction_T_min 0.66
_exptl_absorpt_correction_type multi-scan
_exptl_absorpt_process_details
; 
 SADABS
 R.H. Blessing, Acta Cryst. (1995) A51 33-38 
;
_exptl_crystal_colour purple
_exptl_crystal_density_diffrn 1.255
_exptl_crystal_description block
_exptl_crystal_F_000 2256
_exptl_crystal_size_max 0.221
_exptl_crystal_size_mid 0.221
_exptl_crystal_size_min 0.192
_refine_diff_density_max 0.379
_refine_diff_density_min -0.411
_refine_diff_density_rms 0.050
_refine_ls_extinction_method none
_refine_ls_goodness_of_fit_ref 1.052
_refine_ls_hydrogen_treatment constr
_refine_ls_matrix_type full
_refine_ls_number_parameters 663
_refine_ls_number_reflns 12297
_refine_ls_number_restraints 31
_refine_ls_restrained_S_all 1.051
_refine_ls_R_factor_all 0.0239
_refine_ls_R_factor_gt 0.0238
_refine_ls_shift/su_max 0.003
_refine_ls_shift/su_mean 0.000
_refine_ls_structure_factor_coef Fsqd
_refine_ls_weighting_details 'w=1/[\s^2^(Fo^2^)+(0.0301P)^2^+3.1832P] where P=(Fo^2^+2Fc^2^)/3'
_refine_ls_weighting_scheme calc
_refine_ls_wR_factor_gt 0.0627
_refine_ls_wR_factor_ref 0.0628
_reflns_Friedel_coverage 0.000
_reflns_number_gt 12245
_reflns_number_total 12297
_reflns_threshold_expression 'I > 2\s(I)'
_cod_data_source_file d4sc06371f2.cif
_cod_data_source_block mks_018m
_cod_depositor_comments
;
The following automatic conversions were performed:

data item '_atom_sites_solution_secondary' value 'diffmap' was
changed to 'difmap'.

Automatic conversion script
Id: cif_fix_values 8170 2020-07-09 18:12:32Z antanas 
;
_cod_original_sg_symbol_H-M 'P 21/c'
_cod_database_code 1573368
_shelx_shelxl_version_number 2017/1
_shelx_space_group_comment
;
The symmetry employed for this shelxl refinement is uniquely defined
by the following loop, which should always be used as a source of
symmetry information in preference to the above space-group names.
They are only intended as comments.
;
_shelx_estimated_absorpt_t_min 0.663
_shelx_estimated_absorpt_t_max 0.697

loop_
_space_group_symop_operation_xyz
'x, y, z'
'-x, y+1/2, -z+1/2'
'-x, -y, -z'
'x, -y-1/2, z-1/2'

loop_
_atom_site_label
_atom_site_type_symbol
_atom_site_fract_x
_atom_site_fract_y
_atom_site_fract_z
_atom_site_U_iso_or_equiv
_atom_site_adp_type
_atom_site_occupancy
_atom_site_site_symmetry_order
_atom_site_calc_flag
_atom_site_refinement_flags_posn
_atom_site_refinement_flags_adp
_atom_site_refinement_flags_occupancy
_atom_site_disorder_assembly
_atom_site_disorder_group
Ga1 Ga 0.19603(2) 0.35936(2) 0.73898(2) 0.01169(4) Uani 1 1 d . . . . .
Ga2 Ga 0.31328(2) 0.47253(2) 0.73288(2) 0.01223(4) Uani 1 1 d . . . . .
P1 P 0.20014(2) 0.34748(2) 0.60368(2) 0.01870(6) Uani 1 1 d . . . . .
P2 P 0.33741(2) 0.33057(2) 0.66579(2) 0.01882(6) Uani 1 1 d . . . . .
O1 O 0.24903(3) 0.44685(6) 0.77678(4) 0.01526(15) Uani 1 1 d . . . . .
N1 N 0.19102(4) 0.22985(7) 0.78562(5) 0.01340(17) Uani 1 1 d . . . . .
N2 N 0.12553(4) 0.40923(7) 0.77492(5) 0.01409(18) Uani 1 1 d . . . . .
N3 N 0.31944(4) 0.58906(7) 0.66894(5) 0.01410(18) Uani 1 1 d . . . . .
N4 N 0.36647(4) 0.51880(7) 0.82100(6) 0.01500(18) Uani 1 1 d . . . . .
C1 C 0.15796(5) 0.21275(8) 0.84162(6) 0.0153(2) Uani 1 1 d . . . . .
C2 C 0.12127(5) 0.28154(9) 0.86857(6) 0.0171(2) Uani 1 1 d . . . . .
H2 H 0.106996 0.266725 0.916090 0.020 Uiso 1 1 calc R U . . .
C3 C 0.10304(5) 0.36908(9) 0.83442(6) 0.0158(2) Uani 1 1 d . . . . .
C4 C 0.15633(5) 0.11403(9) 0.87929(7) 0.0204(2) Uani 1 1 d . . . . .
H4A H 0.118920 0.084132 0.864855 0.031 Uiso 1 1 calc R U . . .
H4B H 0.162722 0.121219 0.935516 0.031 Uiso 1 1 calc R U . . .
H4C H 0.186293 0.072920 0.861832 0.031 Uiso 1 1 calc R U . . .
C5 C 0.05333(5) 0.41757(10) 0.86672(7) 0.0236(3) Uani 1 1 d . . . . .
H5A H 0.021852 0.425956 0.825509 0.035 Uiso 1 1 calc R U . . .
H5B H 0.065350 0.480974 0.887868 0.035 Uiso 1 1 calc R U . . .
H5C H 0.040529 0.377239 0.907741 0.035 Uiso 1 1 calc R U . . .
C6 C 0.21535(5) 0.14580(8) 0.75178(6) 0.0144(2) Uani 1 1 d . . . . .
C7 C 0.18047(5) 0.09199(9) 0.69650(7) 0.0173(2) Uani 1 1 d . . . . .
C8 C 0.20162(6) 0.00450(9) 0.67170(7) 0.0227(2) Uani 1 1 d . . . . .
H8 H 0.178541 -0.033922 0.635339 0.027 Uiso 1 1 calc R U . . .
C9 C 0.25575(6) -0.02699(9) 0.69937(8) 0.0260(3) Uani 1 1 d . . . . .
H9 H 0.269085 -0.087819 0.683345 0.031 Uiso 1 1 calc R U . . .
C10 C 0.29061(6) 0.02974(9) 0.75035(8) 0.0229(3) Uani 1 1 d . . . . .
H10 H 0.328329 0.008461 0.767062 0.028 Uiso 1 1 calc R U . . .
C11 C 0.27155(5) 0.11752(8) 0.77774(7) 0.0168(2) Uani 1 1 d . . . . .
C12 C 0.12075(5) 0.12442(10) 0.66408(8) 0.0231(3) Uani 1 1 d . . . . .
H12 H 0.115454 0.192687 0.680960 0.028 Uiso 1 1 calc R U . . .
C13 C 0.07425(6) 0.06259(15) 0.69434(10) 0.0447(4) Uani 1 1 d . . . . .
H13A H 0.036588 0.086196 0.672722 0.067 Uiso 1 1 calc R U . . .
H13B H 0.077533 0.066840 0.750786 0.067 Uiso 1 1 calc R U . . .
H13C H 0.078804 -0.004927 0.678936 0.067 Uiso 1 1 calc R U . . .
C14 C 0.11304(6) 0.12242(11) 0.57576(8) 0.0317(3) Uani 1 1 d . . . . .
H14A H 0.114441 0.055334 0.557838 0.048 Uiso 1 1 calc R U . . .
H14B H 0.143733 0.159700 0.556056 0.048 Uiso 1 1 calc R U . . .
H14C H 0.076015 0.150959 0.556821 0.048 Uiso 1 1 calc R U . . .
C15 C 0.30976(5) 0.17738(9) 0.83613(7) 0.0192(2) Uani 1 1 d . . . . .
H15 H 0.301123 0.247228 0.825283 0.023 Uiso 1 1 calc R U . . .
C16 C 0.29816(6) 0.15667(9) 0.91962(7) 0.0234(3) Uani 1 1 d . . . . .
H16A H 0.259685 0.179071 0.927229 0.035 Uiso 1 1 calc R U . . .
H16B H 0.326375 0.190811 0.955377 0.035 Uiso 1 1 calc R U . . .
H16C H 0.301014 0.086923 0.929488 0.035 Uiso 1 1 calc R U . . .
C17 C 0.37342(5) 0.16133(10) 0.82919(8) 0.0263(3) Uani 1 1 d . . . . .
H17A H 0.380376 0.167272 0.774992 0.039 Uiso 1 1 calc R U . . .
H17B H 0.384562 0.096513 0.848087 0.039 Uiso 1 1 calc R U . . .
H17C H 0.396012 0.209957 0.860064 0.039 Uiso 1 1 calc R U . . .
C18 C 0.09886(5) 0.49516(8) 0.74040(6) 0.0150(2) Uani 1 1 d . . . . .
C19 C 0.05602(5) 0.48446(9) 0.67768(7) 0.0186(2) Uani 1 1 d . . . . .
C20 C 0.02737(5) 0.56716(10) 0.64843(7) 0.0222(2) Uani 1 1 d . . . . .
H20 H -0.002488 0.561119 0.607332 0.027 Uiso 1 1 calc R U . . .
C21 C 0.04168(6) 0.65796(10) 0.67820(8) 0.0246(3) Uani 1 1 d . . . . .
H21 H 0.021561 0.713527 0.657846 0.029 Uiso 1 1 calc R U . . .
C22 C 0.08543(6) 0.66748(9) 0.73777(7) 0.0231(2) Uani 1 1 d . . . . .
H22 H 0.095760 0.730232 0.756743 0.028 Uiso 1 1 calc R U . . .
C23 C 0.11473(5) 0.58704(9) 0.77061(7) 0.0179(2) Uani 1 1 d . . . . .
C24 C 0.0439(3) 0.3809(5) 0.6397(4) 0.0155(10) Uani 0.595(13) 1 d D U P A 1
H24 H 0.078421 0.339812 0.653797 0.019 Uiso 0.595(13) 1 calc R U P A 1
C25 C -0.0058(3) 0.3345(4) 0.6740(2) 0.0373(12) Uani 0.595(13) 1 d D . P A 1
H25A H -0.039439 0.376390 0.665165 0.056 Uiso 0.595(13) 1 calc R U P A 1
H25B H 0.004258 0.325428 0.729654 0.056 Uiso 0.595(13) 1 calc R U P A 1
H25C H -0.014291 0.271506 0.649529 0.056 Uiso 0.595(13) 1 calc R U P A 1
C26 C 0.0329(4) 0.3838(10) 0.5521(4) 0.0244(13) Uani 0.595(13) 1 d D . P A 1
H26A H 0.063802 0.419584 0.531440 0.037 Uiso 0.595(13) 1 calc R U P A 1
H26B H -0.003601 0.416142 0.536715 0.037 Uiso 0.595(13) 1 calc R U P A 1
H26C H 0.031571 0.317645 0.531809 0.037 Uiso 0.595(13) 1 calc R U P A 1
C24' C 0.0343(4) 0.3936(8) 0.6493(6) 0.0218(19) Uani 0.405(13) 1 d D U P A 2
H24' H 0.057901 0.341802 0.677345 0.026 Uiso 0.405(13) 1 calc R U P A 2
C25' C -0.0288(4) 0.3714(7) 0.6576(5) 0.045(2) Uani 0.405(13) 1 d D . P A 2
H25D H -0.053323 0.417411 0.626616 0.067 Uiso 0.405(13) 1 calc R U P A 2
H25E H -0.035421 0.377219 0.711985 0.067 Uiso 0.405(13) 1 calc R U P A 2
H25F H -0.037908 0.305392 0.639666 0.067 Uiso 0.405(13) 1 calc R U P A 2
C26' C 0.0419(7) 0.3846(15) 0.5633(7) 0.030(3) Uani 0.405(13) 1 d D . P A 2
H26D H 0.029291 0.320438 0.544587 0.046 Uiso 0.405(13) 1 calc R U P A 2
H26E H 0.082348 0.393379 0.556262 0.046 Uiso 0.405(13) 1 calc R U P A 2
H26F H 0.019083 0.434398 0.534109 0.046 Uiso 0.405(13) 1 calc R U P A 2
C27 C 0.16085(5) 0.60098(9) 0.83830(7) 0.0214(2) Uani 1 1 d . . . . .
H27 H 0.177098 0.536020 0.853519 0.026 Uiso 1 1 calc R U . . .
C28 C 0.13632(7) 0.64495(12) 0.90852(8) 0.0348(3) Uani 1 1 d . . . . .
H28A H 0.122625 0.710674 0.896040 0.052 Uiso 1 1 calc R U . . .
H28B H 0.166196 0.647225 0.952360 0.052 Uiso 1 1 calc R U . . .
H28C H 0.104477 0.605022 0.921974 0.052 Uiso 1 1 calc R U . . .
C29 C 0.20960(6) 0.66511(10) 0.81626(8) 0.0255(3) Uani 1 1 d . . . . .
H29A H 0.226115 0.636262 0.772406 0.038 Uiso 1 1 calc R U . . .
H29B H 0.239149 0.670446 0.860320 0.038 Uiso 1 1 calc R U . . .
H29C H 0.194724 0.729638 0.801972 0.038 Uiso 1 1 calc R U . . .
C30 C 0.34140(5) 0.67232(8) 0.69923(7) 0.0158(2) Uani 1 1 d . . . . .
C31 C 0.36364(5) 0.68408(8) 0.77610(7) 0.0179(2) Uani 1 1 d . . . . .
H31 H 0.368633 0.748952 0.793595 0.021 Uiso 1 1 calc R U . . .
C32 C 0.37955(5) 0.61183(9) 0.83087(7) 0.0169(2) Uani 1 1 d . . . . .
C33 C 0.34589(5) 0.75967(8) 0.64777(7) 0.0204(2) Uani 1 1 d . . . . .
H33A H 0.377148 0.749948 0.615833 0.031 Uiso 1 1 calc R U . . .
H33B H 0.353521 0.817518 0.679778 0.031 Uiso 1 1 calc R U . . .
H33C H 0.309897 0.768054 0.614392 0.031 Uiso 1 1 calc R U . . .
C34 C 0.41637(6) 0.64651(10) 0.90234(8) 0.0260(3) Uani 1 1 d . . . . .
H34A H 0.453471 0.668053 0.888156 0.039 Uiso 1 1 calc R U . . .
H34B H 0.422136 0.593395 0.939651 0.039 Uiso 1 1 calc R U . . .
H34C H 0.397345 0.700524 0.925472 0.039 Uiso 1 1 calc R U . . .
C35 C 0.31214(5) 0.58694(8) 0.58525(7) 0.0157(2) Uani 1 1 d . . . . .
C36 C 0.36069(5) 0.56962(8) 0.54687(7) 0.0183(2) Uani 1 1 d . . . . .
C37 C 0.35675(6) 0.58904(9) 0.46784(7) 0.0231(3) Uani 1 1 d . . . . .
H37 H 0.389384 0.580246 0.441057 0.028 Uiso 1 1 calc R U . . .
C38 C 0.30607(6) 0.62094(9) 0.42781(7) 0.0252(3) Uani 1 1 d . . . . .
H38 H 0.304633 0.637054 0.374642 0.030 Uiso 1 1 calc R U . . .
C39 C 0.25746(6) 0.62927(9) 0.46551(7) 0.0221(2) Uani 1 1 d . . . . .
H39 H 0.222275 0.646967 0.436920 0.026 Uiso 1 1 calc R U . . .
C40 C 0.25919(5) 0.61210(8) 0.54488(7) 0.0171(2) Uani 1 1 d . . . . .
C41 C 0.41619(5) 0.53057(9) 0.58893(7) 0.0205(2) Uani 1 1 d . . . . .
H41 H 0.407479 0.506702 0.640510 0.025 Uiso 1 1 calc R U . . .
C42 C 0.46300(6) 0.60777(11) 0.60323(9) 0.0313(3) Uani 1 1 d . . . . .
H42A H 0.469273 0.638366 0.554152 0.047 Uiso 1 1 calc R U . . .
H42B H 0.498547 0.577364 0.625970 0.047 Uiso 1 1 calc R U . . .
H42C H 0.451076 0.656897 0.638701 0.047 Uiso 1 1 calc R U . . .
C43 C 0.43787(5) 0.44403(9) 0.54559(8) 0.0240(3) Uani 1 1 d . . . . .
H43A H 0.407799 0.394803 0.538001 0.036 Uiso 1 1 calc R U . . .
H43B H 0.471622 0.416467 0.575765 0.036 Uiso 1 1 calc R U . . .
H43C H 0.448040 0.465443 0.495288 0.036 Uiso 1 1 calc R U . . .
C44 C 0.20546(5) 0.62428(8) 0.58525(7) 0.0178(2) Uani 1 1 d . . . . .
H44 H 0.209248 0.581302 0.631701 0.021 Uiso 1 1 calc R U . . .
C45 C 0.19804(5) 0.72863(9) 0.61311(8) 0.0226(2) Uani 1 1 d . . . . .
H45A H 0.200785 0.773546 0.570170 0.034 Uiso 1 1 calc R U . . .
H45B H 0.228073 0.743446 0.654998 0.034 Uiso 1 1 calc R U . . .
H45C H 0.160525 0.735396 0.631919 0.034 Uiso 1 1 calc R U . . .
C46 C 0.15149(5) 0.59361(9) 0.53369(7) 0.0231(2) Uani 1 1 d . . . . .
H46A H 0.142970 0.641322 0.492414 0.035 Uiso 1 1 calc R U . . .
H46B H 0.119287 0.589769 0.564686 0.035 Uiso 1 1 calc R U . . .
H46C H 0.157696 0.530123 0.510981 0.035 Uiso 1 1 calc R U . . .
C47 C 0.39068(5) 0.45047(8) 0.87851(7) 0.0170(2) Uani 1 1 d . . . . .
C48 C 0.44532(5) 0.41174(9) 0.87167(7) 0.0206(2) Uani 1 1 d . . . . .
C49 C 0.46896(5) 0.34954(9) 0.92975(8) 0.0250(3) Uani 1 1 d . . . . .
H49 H 0.505878 0.323020 0.926741 0.030 Uiso 1 1 calc R U . . .
C50 C 0.43963(6) 0.32586(10) 0.99155(8) 0.0264(3) Uani 1 1 d . . . . .
H50 H 0.456403 0.283125 1.030342 0.032 Uiso 1 1 calc R U . . .
C51 C 0.38579(6) 0.36425(9) 0.99719(7) 0.0235(3) Uani 1 1 d . . . . .
H51 H 0.366046 0.347268 1.039917 0.028 Uiso 1 1 calc R U . . .
C52 C 0.36007(5) 0.42756(9) 0.94101(7) 0.0187(2) Uani 1 1 d . . . . .
C53 C 0.47923(5) 0.43747(10) 0.80504(8) 0.0258(3) Uani 1 1 d . . . . .
H53 H 0.455208 0.481618 0.769395 0.031 Uiso 1 1 calc R U . . .
C54 C 0.53465(7) 0.49119(14) 0.83364(12) 0.0472(4) Uani 1 1 d . . . . .
H54A H 0.554924 0.508519 0.789436 0.071 Uiso 1 1 calc R U . . .
H54B H 0.558976 0.449247 0.868733 0.071 Uiso 1 1 calc R U . . .
H54C H 0.525420 0.550109 0.861001 0.071 Uiso 1 1 calc R U . . .
C55 C 0.49322(6) 0.34798(11) 0.75914(9) 0.0315(3) Uani 1 1 d . . . . .
H55A H 0.457692 0.315059 0.739490 0.047 Uiso 1 1 calc R U . . .
H55B H 0.517212 0.303888 0.792774 0.047 Uiso 1 1 calc R U . . .
H55C H 0.513735 0.367629 0.715739 0.047 Uiso 1 1 calc R U . . .
C56 C 0.30274(5) 0.47385(9) 0.95140(7) 0.0201(2) Uani 1 1 d . . . . .
H56 H 0.288879 0.507807 0.902201 0.024 Uiso 1 1 calc R U . . .
C57 C 0.30967(7) 0.54983(12) 1.01572(9) 0.0362(3) Uani 1 1 d . . . . .
H57A H 0.336388 0.600005 1.002614 0.054 Uiso 1 1 calc R U . . .
H57B H 0.324589 0.518853 1.064406 0.054 Uiso 1 1 calc R U . . .
H57C H 0.272479 0.579245 1.021313 0.054 Uiso 1 1 calc R U . . .
C58 C 0.25748(6) 0.39979(10) 0.96751(8) 0.0279(3) Uani 1 1 d . . . . .
H58A H 0.221037 0.432840 0.971107 0.042 Uiso 1 1 calc R U . . .
H58B H 0.269501 0.366577 1.016295 0.042 Uiso 1 1 calc R U . . .
H58C H 0.252819 0.352372 0.925469 0.042 Uiso 1 1 calc R U . . .
C59 C 0.26918(5) 0.33757(8) 0.63217(7) 0.0181(2) Uani 1 1 d . . . . .

loop_
_atom_site_aniso_label
_atom_site_aniso_U_11
_atom_site_aniso_U_22
_atom_site_aniso_U_33
_atom_site_aniso_U_23
_atom_site_aniso_U_13
_atom_site_aniso_U_12
Ga1 0.01143(7) 0.01192(7) 0.01173(7) -0.00038(5) 0.00130(5) -0.00060(5)
Ga2 0.01135(7) 0.01077(7) 0.01457(7) -0.00100(5) 0.00143(5) -0.00043(5)
P1 0.02146(15) 0.02208(15) 0.01257(13) -0.00038(11) 0.00190(11) -0.00203(11)
P2 0.01939(14) 0.01401(13) 0.02383(15) -0.00350(11) 0.00575(11) 0.00077(11)
O1 0.0144(4) 0.0156(4) 0.0158(4) -0.0031(3) 0.0021(3) -0.0024(3)
N1 0.0144(4) 0.0122(4) 0.0136(4) -0.0004(3) 0.0016(3) -0.0001(3)
N2 0.0130(4) 0.0153(4) 0.0138(4) -0.0002(3) 0.0008(3) 0.0008(3)
N3 0.0147(4) 0.0115(4) 0.0164(4) -0.0004(3) 0.0027(3) -0.0004(3)
N4 0.0126(4) 0.0146(4) 0.0173(4) -0.0017(4) -0.0005(3) 0.0007(3)
C1 0.0162(5) 0.0165(5) 0.0128(5) 0.0004(4) 0.0000(4) -0.0023(4)
C2 0.0184(5) 0.0203(6) 0.0130(5) 0.0009(4) 0.0041(4) -0.0006(4)
C3 0.0133(5) 0.0202(5) 0.0141(5) -0.0028(4) 0.0015(4) -0.0006(4)
C4 0.0250(6) 0.0177(6) 0.0192(6) 0.0033(4) 0.0054(5) -0.0014(5)
C5 0.0222(6) 0.0273(6) 0.0229(6) 0.0029(5) 0.0097(5) 0.0062(5)
C6 0.0178(5) 0.0115(5) 0.0146(5) 0.0008(4) 0.0044(4) -0.0003(4)
C7 0.0184(5) 0.0167(5) 0.0170(5) -0.0011(4) 0.0033(4) -0.0019(4)
C8 0.0267(6) 0.0193(6) 0.0223(6) -0.0070(5) 0.0030(5) -0.0021(5)
C9 0.0309(7) 0.0177(6) 0.0297(7) -0.0064(5) 0.0053(5) 0.0048(5)
C10 0.0215(6) 0.0198(6) 0.0273(6) -0.0006(5) 0.0021(5) 0.0053(5)
C11 0.0181(5) 0.0149(5) 0.0175(5) 0.0013(4) 0.0026(4) 0.0000(4)
C12 0.0186(6) 0.0235(6) 0.0261(6) -0.0086(5) -0.0023(5) -0.0012(5)
C13 0.0218(7) 0.0709(12) 0.0414(9) -0.0038(8) 0.0039(6) -0.0143(7)
C14 0.0331(7) 0.0326(7) 0.0268(7) -0.0019(6) -0.0079(6) -0.0007(6)
C15 0.0178(5) 0.0149(5) 0.0236(6) 0.0009(4) -0.0024(4) 0.0011(4)
C16 0.0261(6) 0.0210(6) 0.0218(6) -0.0010(5) -0.0036(5) 0.0014(5)
C17 0.0183(6) 0.0245(6) 0.0347(7) 0.0009(5) -0.0023(5) 0.0002(5)
C18 0.0127(5) 0.0177(5) 0.0152(5) 0.0008(4) 0.0031(4) 0.0029(4)
C19 0.0161(5) 0.0227(6) 0.0169(5) 0.0028(4) 0.0009(4) -0.0012(4)
C20 0.0167(5) 0.0301(7) 0.0195(6) 0.0044(5) 0.0001(4) 0.0031(5)
C21 0.0238(6) 0.0251(6) 0.0250(6) 0.0046(5) 0.0030(5) 0.0112(5)
C22 0.0263(6) 0.0183(6) 0.0247(6) -0.0024(5) 0.0031(5) 0.0063(5)
C23 0.0176(5) 0.0190(6) 0.0173(5) -0.0022(4) 0.0022(4) 0.0038(4)
C24 0.0161(17) 0.0124(18) 0.0175(18) -0.0045(13) -0.0003(13) -0.0027(16)
C25 0.040(2) 0.043(2) 0.0297(14) -0.0002(14) 0.0053(14) -0.0224(19)
C26 0.029(3) 0.030(2) 0.0137(17) -0.0038(17) -0.002(2) -0.008(2)
C24' 0.029(3) 0.022(3) 0.013(3) -0.002(2) -0.003(2) 0.011(2)
C25' 0.038(3) 0.052(4) 0.047(3) -0.017(3) 0.014(3) -0.026(3)
C26' 0.036(5) 0.025(3) 0.029(4) -0.011(3) -0.003(4) -0.006(3)
C27 0.0242(6) 0.0183(6) 0.0205(6) -0.0046(5) -0.0028(5) 0.0021(5)
C28 0.0376(8) 0.0425(9) 0.0241(7) -0.0137(6) 0.0025(6) -0.0039(6)
C29 0.0233(6) 0.0214(6) 0.0307(7) -0.0053(5) -0.0017(5) 0.0015(5)
C30 0.0127(5) 0.0123(5) 0.0231(6) -0.0007(4) 0.0050(4) 0.0011(4)
C31 0.0165(5) 0.0127(5) 0.0246(6) -0.0043(4) 0.0020(4) -0.0008(4)
C32 0.0128(5) 0.0169(5) 0.0211(6) -0.0049(4) 0.0014(4) -0.0003(4)
C33 0.0228(6) 0.0120(5) 0.0268(6) 0.0004(4) 0.0044(5) -0.0020(4)
C34 0.0275(7) 0.0212(6) 0.0271(7) -0.0056(5) -0.0069(5) -0.0044(5)
C35 0.0201(5) 0.0109(5) 0.0168(5) 0.0005(4) 0.0044(4) -0.0021(4)
C36 0.0204(6) 0.0133(5) 0.0221(6) -0.0015(4) 0.0067(4) -0.0036(4)
C37 0.0291(6) 0.0187(6) 0.0236(6) -0.0010(5) 0.0122(5) -0.0026(5)
C38 0.0371(7) 0.0213(6) 0.0185(6) 0.0025(5) 0.0085(5) -0.0010(5)
C39 0.0282(6) 0.0183(6) 0.0196(6) 0.0028(5) 0.0022(5) 0.0010(5)
C40 0.0214(6) 0.0115(5) 0.0187(5) 0.0010(4) 0.0037(4) -0.0011(4)
C41 0.0170(5) 0.0208(6) 0.0249(6) -0.0038(5) 0.0075(5) -0.0022(4)
C42 0.0206(6) 0.0282(7) 0.0464(8) -0.0148(6) 0.0098(6) -0.0060(5)
C43 0.0201(6) 0.0216(6) 0.0314(7) -0.0044(5) 0.0079(5) 0.0001(5)
C44 0.0184(5) 0.0157(5) 0.0192(5) 0.0024(4) 0.0017(4) 0.0009(4)
C45 0.0229(6) 0.0189(6) 0.0264(6) -0.0009(5) 0.0043(5) 0.0018(5)
C46 0.0210(6) 0.0226(6) 0.0250(6) 0.0010(5) 0.0000(5) -0.0013(5)
C47 0.0162(5) 0.0149(5) 0.0186(5) -0.0028(4) -0.0042(4) 0.0001(4)
C48 0.0158(5) 0.0177(5) 0.0269(6) -0.0033(5) -0.0029(4) -0.0001(4)
C49 0.0185(6) 0.0202(6) 0.0339(7) -0.0027(5) -0.0077(5) 0.0030(5)
C50 0.0283(7) 0.0203(6) 0.0272(6) 0.0016(5) -0.0117(5) 0.0011(5)
C51 0.0277(6) 0.0218(6) 0.0194(6) -0.0004(5) -0.0046(5) -0.0019(5)
C52 0.0202(6) 0.0172(5) 0.0178(5) -0.0033(4) -0.0029(4) -0.0009(4)
C53 0.0169(6) 0.0249(6) 0.0360(7) 0.0015(5) 0.0043(5) 0.0040(5)
C54 0.0314(8) 0.0471(10) 0.0662(12) -0.0187(9) 0.0186(8) -0.0147(7)
C55 0.0263(7) 0.0344(8) 0.0338(7) -0.0040(6) 0.0029(6) 0.0050(6)
C56 0.0229(6) 0.0214(6) 0.0159(5) -0.0024(4) 0.0021(4) 0.0017(5)
C57 0.0334(8) 0.0394(8) 0.0369(8) -0.0200(7) 0.0088(6) -0.0020(6)
C58 0.0233(6) 0.0292(7) 0.0311(7) 0.0013(6) 0.0030(5) -0.0007(5)
C59 0.0266(6) 0.0133(5) 0.0154(5) -0.0026(4) 0.0073(4) -0.0022(4)

loop_
_atom_type_symbol
_atom_type_description
_atom_type_scat_dispersion_real
_atom_type_scat_dispersion_imag
_atom_type_scat_source
C C 0.0181 0.0091 'International Tables Vol C Tables 4.2.6.8 and 6.1.1.4'
H H 0.0000 0.0000 'International Tables Vol C Tables 4.2.6.8 and 6.1.1.4'
Ga Ga -1.2846 0.7763 'International Tables Vol C Tables 4.2.6.8 and 6.1.1.4'
N N 0.0311 0.0180 'International Tables Vol C Tables 4.2.6.8 and 6.1.1.4'
O O 0.0492 0.0322 'International Tables Vol C Tables 4.2.6.8 and 6.1.1.4'
P P 0.2955 0.4335 'International Tables Vol C Tables 4.2.6.8 and 6.1.1.4'

loop_
_geom_angle_atom_site_label_1
_geom_angle_atom_site_label_2
_geom_angle_atom_site_label_3
_geom_angle
_geom_angle_site_symmetry_1
_geom_angle_site_symmetry_3
_geom_angle_publ_flag
O1 Ga1 N2 102.86(4) . . ?
O1 Ga1 N1 121.75(4) . . ?
N2 Ga1 N1 95.48(4) . . ?
O1 Ga1 P1 107.78(3) . . ?
N2 Ga1 P1 118.03(3) . . ?
N1 Ga1 P1 110.91(3) . . ?
O1 Ga2 N3 121.18(4) . . ?
O1 Ga2 N4 102.86(4) . . ?
N3 Ga2 N4 95.45(4) . . ?
O1 Ga2 P2 107.62(3) . . ?
N3 Ga2 P2 110.97(3) . . ?
N4 Ga2 P2 118.83(3) . . ?
C59 P1 Ga1 81.63(4) . . ?
C59 P2 Ga2 81.39(4) . . ?
Ga2 O1 Ga1 123.63(4) . . ?
C1 N1 C6 116.39(9) . . ?
C1 N1 Ga1 121.85(8) . . ?
C6 N1 Ga1 120.97(7) . . ?
C3 N2 C18 118.28(9) . . ?
C3 N2 Ga1 121.59(8) . . ?
C18 N2 Ga1 120.00(7) . . ?
C30 N3 C35 114.19(9) . . ?
C30 N3 Ga2 121.70(8) . . ?
C35 N3 Ga2 122.95(7) . . ?
C32 N4 C47 118.29(10) . . ?
C32 N4 Ga2 122.08(8) . . ?
C47 N4 Ga2 119.59(7) . . ?
N1 C1 C2 123.81(10) . . ?
N1 C1 C4 121.37(10) . . ?
C2 C1 C4 114.79(10) . . ?
C3 C2 C1 128.15(10) . . ?
N2 C3 C2 124.17(10) . . ?
N2 C3 C5 119.68(10) . . ?
C2 C3 C5 116.11(10) . . ?
C11 C6 C7 122.04(10) . . ?
C11 C6 N1 119.50(10) . . ?
C7 C6 N1 118.37(10) . . ?
C8 C7 C6 117.97(11) . . ?
C8 C7 C12 119.13(11) . . ?
C6 C7 C12 122.89(10) . . ?
C9 C8 C7 120.81(12) . . ?
C8 C9 C10 120.25(12) . . ?
C9 C10 C11 121.44(12) . . ?
C10 C11 C6 117.29(11) . . ?
C10 C11 C15 120.76(11) . . ?
C6 C11 C15 121.90(10) . . ?
C7 C12 C13 111.99(12) . . ?
C7 C12 C14 111.68(11) . . ?
C13 C12 C14 109.13(11) . . ?
C11 C15 C17 112.23(10) . . ?
C11 C15 C16 112.16(10) . . ?
C17 C15 C16 109.01(10) . . ?
C23 C18 C19 121.42(11) . . ?
C23 C18 N2 120.04(10) . . ?
C19 C18 N2 118.53(10) . . ?
C20 C19 C18 118.21(11) . . ?
C20 C19 C24' 117.1(4) . . ?
C18 C19 C24' 124.1(4) . . ?
C20 C19 C24 121.9(3) . . ?
C18 C19 C24 119.8(3) . . ?
C21 C20 C19 121.18(11) . . ?
C20 C21 C22 119.78(12) . . ?
C21 C22 C23 121.59(12) . . ?
C22 C23 C18 117.75(11) . . ?
C22 C23 C27 119.57(11) . . ?
C18 C23 C27 122.66(10) . . ?
C25 C24 C26 110.9(5) . . ?
C25 C24 C19 109.1(4) . . ?
C26 C24 C19 113.4(7) . . ?
C19 C24' C26' 109.5(10) . . ?
C19 C24' C25' 117.1(6) . . ?
C26' C24' C25' 107.2(8) . . ?
C23 C27 C29 111.60(11) . . ?
C23 C27 C28 111.62(11) . . ?
C29 C27 C28 109.24(11) . . ?
N3 C30 C31 124.37(11) . . ?
N3 C30 C33 119.88(10) . . ?
C31 C30 C33 115.68(10) . . ?
C30 C31 C32 127.95(11) . . ?
N4 C32 C31 124.04(11) . . ?
N4 C32 C34 121.06(11) . . ?
C31 C32 C34 114.82(10) . . ?
C40 C35 C36 121.74(11) . . ?
C40 C35 N3 119.88(10) . . ?
C36 C35 N3 118.02(10) . . ?
C37 C36 C35 117.89(11) . . ?
C37 C36 C41 120.13(11) . . ?
C35 C36 C41 121.98(11) . . ?
C38 C37 C36 121.14(12) . . ?
C37 C38 C39 119.85(12) . . ?
C38 C39 C40 121.29(12) . . ?
C39 C40 C35 117.63(11) . . ?
C39 C40 C44 120.20(11) . . ?
C35 C40 C44 122.13(10) . . ?
C36 C41 C43 110.72(10) . . ?
C36 C41 C42 113.20(11) . . ?
C43 C41 C42 110.51(10) . . ?
C40 C44 C46 112.05(10) . . ?
C40 C44 C45 112.25(10) . . ?
C46 C44 C45 109.19(10) . . ?
C52 C47 C48 122.02(11) . . ?
C52 C47 N4 119.14(10) . . ?
C48 C47 N4 118.80(11) . . ?
C49 C48 C47 117.80(12) . . ?
C49 C48 C53 119.76(11) . . ?
C47 C48 C53 122.42(11) . . ?
C50 C49 C48 121.18(12) . . ?
C49 C50 C51 120.28(12) . . ?
C50 C51 C52 121.13(13) . . ?
C51 C52 C47 117.60(11) . . ?
C51 C52 C56 119.98(11) . . ?
C47 C52 C56 122.31(11) . . ?
C48 C53 C55 111.85(11) . . ?
C48 C53 C54 111.33(12) . . ?
C55 C53 C54 109.65(12) . . ?
C52 C56 C58 112.74(10) . . ?
C52 C56 C57 110.57(11) . . ?
C58 C56 C57 110.18(11) . . ?
P2 C59 P1 176.48(8) . . ?

loop_
_geom_bond_atom_site_label_1
_geom_bond_atom_site_label_2
_geom_bond_distance
_geom_bond_site_symmetry_2
_geom_bond_publ_flag
Ga1 O1 1.8082(8) . ?
Ga1 N2 1.9629(9) . ?
Ga1 N1 1.9745(9) . ?
Ga1 P1 2.3767(3) . ?
Ga2 O1 1.8046(8) . ?
Ga2 N3 1.9728(10) . ?
Ga2 N4 1.9773(10) . ?
Ga2 P2 2.3845(3) . ?
P1 C59 1.6516(13) . ?
P2 C59 1.6506(13) . ?
N1 C1 1.3353(14) . ?
N1 C6 1.4491(14) . ?
N2 C3 1.3363(15) . ?
N2 C18 1.4430(14) . ?
N3 C30 1.3451(15) . ?
N3 C35 1.4500(14) . ?
N4 C32 1.3286(15) . ?
N4 C47 1.4471(15) . ?
C1 C2 1.4003(16) . ?
C1 C4 1.5162(16) . ?
C2 C3 1.3947(16) . ?
C3 C5 1.5105(16) . ?
C6 C11 1.4053(16) . ?
C6 C7 1.4072(16) . ?
C7 C8 1.3943(17) . ?
C7 C12 1.5234(17) . ?
C8 C9 1.3818(19) . ?
C9 C10 1.3841(19) . ?
C10 C11 1.3957(17) . ?
C11 C15 1.5252(16) . ?
C12 C13 1.528(2) . ?
C12 C14 1.5302(19) . ?
C15 C17 1.5329(17) . ?
C15 C16 1.5372(17) . ?
C18 C23 1.4089(16) . ?
C18 C19 1.4105(16) . ?
C19 C20 1.3945(17) . ?
C19 C24' 1.424(11) . ?
C19 C24 1.590(7) . ?
C20 C21 1.3850(19) . ?
C21 C22 1.3851(18) . ?
C22 C23 1.3969(17) . ?
C23 C27 1.5245(16) . ?
C24 C25 1.514(6) . ?
C24 C26 1.519(7) . ?
C24' C26' 1.534(10) . ?
C24' C25' 1.540(9) . ?
C27 C29 1.5323(18) . ?
C27 C28 1.5354(18) . ?
C30 C31 1.3929(17) . ?
C30 C33 1.5145(16) . ?
C31 C32 1.4032(17) . ?
C32 C34 1.5144(16) . ?
C35 C40 1.4054(16) . ?
C35 C36 1.4075(16) . ?
C36 C37 1.3964(17) . ?
C36 C41 1.5244(17) . ?
C37 C38 1.386(2) . ?
C38 C39 1.3863(19) . ?
C39 C40 1.3998(17) . ?
C40 C44 1.5236(16) . ?
C41 C43 1.5319(17) . ?
C41 C42 1.5340(17) . ?
C44 C46 1.5325(17) . ?
C44 C45 1.5376(17) . ?
C47 C52 1.4073(17) . ?
C47 C48 1.4105(16) . ?
C48 C49 1.3958(18) . ?
C48 C53 1.5226(18) . ?
C49 C50 1.382(2) . ?
C50 C51 1.3876(19) . ?
C51 C52 1.3998(17) . ?
C52 C56 1.5224(17) . ?
C53 C55 1.5284(19) . ?
C53 C54 1.536(2) . ?
C56 C58 1.5259(18) . ?
C56 C57 1.5314(18) . ?
